data_8102011
loop_
_publ_author_name
'Doyle, C. R.'
'Zimmerman, M. D.'
'Chruszcz, M.'
'Cymborowski, M.'
'Gawlicka-Chruszcz, A.'
'Minor, W.'

_publ_section_title
;
Crystal structure of 6-(4-difluoromethoxy-3-methoxy-phenyl)-3(2H)-
pyridazinone, C~12~H~10~F~2~N~2~O~3~
;
_journal_issue 3
_journal_name_full 'Zeitschrift f\"ur Kristallographie - New Crystal Structures'
_journal_page_first 359
_journal_page_last 360
_journal_volume 221
_journal_year 2006
_chemical_formula_moiety 'C12 H10 F2 N2 O3'
_chemical_formula_sum 'C12 H10 F2 N2 O3'
_chemical_formula_weight 268.22
_chemical_name_common Zardaverine
_chemical_name_systematic ' 6-(4-difluoromethoxy-3-methoxyphenyl)-3(2H)-pyridazinone'
_space_group_IT_number 14
_symmetry_cell_setting monoclinic
_symmetry_Int_Tables_number 14
_symmetry_space_group_name_Hall '-P 2yn'
_symmetry_space_group_name_H-M 'P 1 21/n 1'
_atom_sites_solution_hydrogens difmap
_atom_sites_solution_primary direct
_atom_sites_solution_secondary difmap
_audit_block_code sm
_audit_conform_dict_location ftp://ftp.iucr.ac.uk/pub/cif_core.dic
_audit_conform_dict_name cif_core.dic
_audit_conform_dict_version 2.3
_audit_creation_date 2006-05-10
_audit_creation_method 'HKL-2000-CIF automatic completion and interactive editing'
_cell_angle_alpha 90.00
_cell_angle_beta 91.991(6)
_cell_angle_gamma 90.00
_cell_formula_units_Z 4
_cell_length_a 7.239(1)
_cell_length_b 15.838(1)
_cell_length_c 10.099(1)
_cell_measurement_radiation 'Cu K\a'
_cell_measurement_reflns_used 41088
_cell_measurement_temperature 109(2)
_cell_measurement_theta_max 72.32
_cell_measurement_theta_min 5.20
_cell_measurement_wavelength 1.54179
_cell_volume 1157.2(2)
_computing_cell_refinement 'HKL-2000 (Otwinowski & Minor, 1997)'
_computing_data_collection 'HKL-2000 (Otwinowski & Minor, 1997)'
_computing_data_reduction 'HKL-2000 (Otwinowski & Minor, 1997)'
_computing_molecular_graphics
;
 HKL-2000 (Otwinowski & Minor, 1997), ORTEPIII (Burnett & Johnson)
 and ORTEP-3 (Farrugia, 1997)
;
_computing_publication_material 'HKL-2000 (Otwinowski & Minor, 1997)'
_computing_structure_refinement 'SHELXL-97 (Sheldrick, 1997) and HKL-2000 (Otwinowski & Minor, 1997)'
_computing_structure_solution 'SHELXS-97 (Sheldrick, 1997) and HKL-2000 (Otwinowski & Minor, 1997)'
_diffrn_ambient_temperature 109(2)
_diffrn_detector_area_resol_mean 10
_diffrn_detector_type RAXIS3S
_diffrn_measured_fraction_theta_full 0.977
_diffrn_measured_fraction_theta_max 0.977
_diffrn_measurement_details ' 5.00 degrees, 60.0 sec, detector distance 127.38 mm'
_diffrn_measurement_device 'oscillation camera'
_diffrn_measurement_device_type 'Rigaku R-AXIS RAPID'
_diffrn_measurement_method '\w, \c offset'
_diffrn_radiation_monochromator graphite
_diffrn_radiation_polarisn_ratio -0.11
_diffrn_radiation_probe x-ray
_diffrn_radiation_source 'fine-focus sealed tube'
_diffrn_radiation_type 'Cu K\a'
_diffrn_radiation_wavelength 1.54179
_diffrn_radiation_xray_symbol K-L~2,3~
_diffrn_reflns_av_R_equivalents 0.0177
_diffrn_reflns_av_sigmaI/netI 0.0192
_diffrn_reflns_limit_h_max 7
_diffrn_reflns_limit_h_min -8
_diffrn_reflns_limit_k_max 19
_diffrn_reflns_limit_k_min -19
_diffrn_reflns_limit_l_max 12
_diffrn_reflns_limit_l_min -12
_diffrn_reflns_number 41088
_diffrn_reflns_reduction_process
;Data was merged using Denzo and Scalepack by evaluating a new profile for
 each reflection based on spots lying within a pre-specified radius.
;
_diffrn_reflns_theta_full 72.32
_diffrn_reflns_theta_max 72.32
_diffrn_reflns_theta_min 5.20
_diffrn_standards_decay_% 0
_exptl_absorpt_coefficient_mu 1.155
_exptl_absorpt_correction_T_max 0.90
_exptl_absorpt_correction_T_min 0.77
_exptl_absorpt_correction_type multi-scan
_exptl_absorpt_process_details '(Otwinowski et al., 2003)'
_exptl_crystal_colour colorless
_exptl_crystal_density_diffrn 1.540
_exptl_crystal_density_meas ?
_exptl_crystal_density_method 'not measured'
_exptl_crystal_description plate
_exptl_crystal_F_000 552.0
_exptl_crystal_size_max 0.51
_exptl_crystal_size_mid 0.19
_exptl_crystal_size_min 0.09
_exptl_crystals_number 1
_refine_diff_density_max 0.229
_refine_diff_density_min -0.187
_refine_diff_density_rms 0.039
_refine_ls_extinction_coef 0.0046(8)
_refine_ls_extinction_expression Fc^*^=kFc[1+0.001xFc^2^\l^3^/sin(2\q)]^-1/4^
_refine_ls_extinction_method SHELXL
_refine_ls_goodness_of_fit_ref 1.040
_refine_ls_hydrogen_treatment refall
_refine_ls_matrix_type full
_refine_ls_number_parameters 213
_refine_ls_number_reflns 2228
_refine_ls_number_restraints 0
_refine_ls_restrained_S_all 1.040
_refine_ls_R_factor_all 0.0354
_refine_ls_R_factor_gt 0.0325
_refine_ls_shift/su_max 0.001
_refine_ls_shift/su_mean 0.000
_refine_ls_structure_factor_coef Fsqd
_refine_ls_weighting_details 'calc w=1/[\s^2^(Fo^2^)+(0.0585P)^2^+0.1893P] where P=(Fo^2^+2Fc^2^)/3'
_refine_ls_weighting_scheme calc
_refine_ls_wR_factor_gt 0.0907
_refine_ls_wR_factor_ref 0.0932
_reflns_number_gt 2027
_reflns_number_total 2228
_reflns_observed_criterion >-3sigma(I)
_reflns_threshold_expression >2sigma(I)
_cod_data_source_file 1267-1826.cff
_cod_data_source_block sm
_cod_depositor_comments
;
The following automatic conversions were performed:

'_exptl_crystal_density_meas' value 'not measured' was changed to '?'
- the value is perceived as not measured.

Automatic conversion script
Id: cif_fix_values 3008 2015-01-20 13:52:24Z robertas 
;
_cod_original_sg_symbol_H-M P12(1)/n1
_cod_database_code 8102011

loop_
_symmetry_equiv_pos_as_xyz
'x, y, z'
'-x+1/2, y+1/2, -z+1/2'
'-x, -y, -z'
'x-1/2, -y-1/2, z-1/2'

loop_
_atom_site_label
_atom_site_type_symbol
_atom_site_fract_x
_atom_site_fract_y
_atom_site_fract_z
_atom_site_U_iso_or_equiv
_atom_site_adp_type
_atom_site_occupancy
_atom_site_symmetry_multiplicity
_atom_site_Wyckoff_symbol
_atom_site_calc_flag
_atom_site_refinement_flags
_atom_site_disorder_assembly
_atom_site_disorder_group
F1 F 0.05757(10) 0.73471(5) 1.00656(7) 0.0397(2) Uani 1 4 e d . . .
O3 O 0.48381(11) 0.39220(5) 0.04644(8) 0.0301(2) Uani 1 4 e d . . .
O1 O 0.02607(12) 0.69371(5) 0.80161(8) 0.0323(2) Uani 1 4 e d . . .
F2 F 0.23750(12) 0.78922(5) 0.86334(8) 0.0483(2) Uani 1 4 e d . . .
C10 C 0.42704(15) 0.42321(7) 0.15145(10) 0.0261(3) Uani 1 4 e d . . .
N1 N 0.40394(13) 0.50838(6) 0.16300(9) 0.0277(2) Uani 1 4 e d . . .
C6 C 0.20442(16) 0.64256(7) 0.47518(11) 0.0288(3) Uani 1 4 e d . . .
C5 C 0.13804(17) 0.68855(7) 0.58025(12) 0.0305(3) Uani 1 4 e d . . .
C9 C 0.38258(17) 0.37616(7) 0.26768(11) 0.0276(3) Uani 1 4 e d . . .
O2 O 0.08961(12) 0.52886(5) 0.83307(7) 0.0327(2) Uani 1 4 e d . . .
C1 C 0.23578(15) 0.55583(7) 0.48785(10) 0.0253(3) Uani 1 4 e d . . .
C2 C 0.19883(15) 0.51574(7) 0.60754(11) 0.0261(3) Uani 1 4 e d . . .
N2 N 0.34539(13) 0.55121(6) 0.26887(9) 0.0273(2) Uani 1 4 e d . . .
C8 C 0.32394(16) 0.41713(7) 0.37560(11) 0.0273(3) Uani 1 4 e d . . .
C3 C 0.13176(15) 0.56142(7) 0.71311(11) 0.0267(3) Uani 1 4 e d . . .
C7 C 0.30467(15) 0.50708(7) 0.37388(10) 0.0248(3) Uani 1 4 e d . . .
C4 C 0.10248(16) 0.64826(7) 0.69754(11) 0.0282(3) Uani 1 4 e d . . .
C12 C 0.15264(18) 0.71621(7) 0.89794(11) 0.0315(3) Uani 1 4 e d . . .
C11 C 0.10439(19) 0.43886(7) 0.85030(12) 0.0319(3) Uani 1 4 e d . . .
H2 H 0.2157(19) 0.4578(9) 0.6173(14) 0.036(4) Uiso 1 4 e d . . .
H12 H 0.2464(19) 0.6737(9) 0.9196(13) 0.030(3) Uiso 1 4 e d . . .
H8 H 0.2925(19) 0.3838(8) 0.4527(14) 0.033(3) Uiso 1 4 e d . . .
H9 H 0.401(2) 0.3170(9) 0.2649(13) 0.036(4) Uiso 1 4 e d . . .
H11A H 0.232(2) 0.4199(9) 0.8435(14) 0.039(4) Uiso 1 4 e d . . .
H6 H 0.2334(18) 0.6709(9) 0.3914(13) 0.033(3) Uiso 1 4 e d . . .
H1 H 0.432(2) 0.5410(11) 0.0938(16) 0.047(4) Uiso 1 4 e d . . .
H11B H 0.0156(19) 0.4099(9) 0.7884(14) 0.036(4) Uiso 1 4 e d . . .
H5 H 0.113(2) 0.7494(10) 0.5710(15) 0.040(4) Uiso 1 4 e d . . .
H11C H 0.066(2) 0.4270(9) 0.9393(15) 0.039(4) Uiso 1 4 e d . . .

loop_
_atom_site_aniso_label
_atom_site_aniso_U_11
_atom_site_aniso_U_22
_atom_site_aniso_U_33
_atom_site_aniso_U_23
_atom_site_aniso_U_13
_atom_site_aniso_U_12
F1 0.0499(5) 0.0377(4) 0.0321(4) -0.0072(3) 0.0099(3) 0.0022(3)
O3 0.0359(5) 0.0291(4) 0.0255(4) 0.0006(3) 0.0046(3) 0.0026(3)
O1 0.0303(5) 0.0331(4) 0.0335(4) -0.0090(3) 0.0026(3) 0.0027(3)
F2 0.0594(6) 0.0403(4) 0.0458(5) -0.0108(3) 0.0119(4) -0.0181(4)
C10 0.0263(6) 0.0269(5) 0.0251(5) 0.0003(4) -0.0004(4) 0.0005(4)
N1 0.0328(6) 0.0263(5) 0.0242(5) 0.0019(4) 0.0045(4) 0.0013(4)
C6 0.0321(7) 0.0265(5) 0.0277(5) 0.0012(4) -0.0003(5) -0.0020(4)
C5 0.0317(7) 0.0257(5) 0.0341(6) -0.0014(4) -0.0009(5) 0.0005(4)
C9 0.0304(6) 0.0246(5) 0.0279(6) 0.0017(4) 0.0014(4) -0.0006(4)
O2 0.0425(5) 0.0293(4) 0.0266(4) -0.0010(3) 0.0081(3) -0.0019(3)
C1 0.0233(6) 0.0267(5) 0.0258(5) -0.0013(4) -0.0016(4) -0.0020(4)
C2 0.0270(6) 0.0240(5) 0.0273(5) -0.0008(4) 0.0007(4) -0.0018(4)
N2 0.0301(6) 0.0270(5) 0.0250(5) 0.0003(3) 0.0022(4) 0.0006(4)
C8 0.0306(6) 0.0267(5) 0.0246(5) 0.0016(4) 0.0012(4) -0.0016(4)
C3 0.0250(6) 0.0287(5) 0.0263(5) -0.0006(4) 0.0010(4) -0.0021(4)
C7 0.0229(6) 0.0268(5) 0.0246(5) 0.0008(4) -0.0011(4) -0.0017(4)
C4 0.0256(6) 0.0290(5) 0.0301(6) -0.0062(4) 0.0017(4) 0.0000(4)
C12 0.0374(7) 0.0279(6) 0.0295(6) -0.0054(4) 0.0035(5) 0.0017(5)
C11 0.0376(8) 0.0300(6) 0.0283(6) 0.0025(4) 0.0029(5) -0.0018(5)

loop_
_atom_type_symbol
_atom_type_description
_atom_type_scat_dispersion_real
_atom_type_scat_dispersion_imag
_atom_type_scat_source
C C 0.0181 0.0091 'International Tables Vol C Tables 4.2.6.8 and 6.1.1.4'
H H 0.0000 0.0000 'International Tables Vol C Tables 4.2.6.8 and 6.1.1.4'
N N 0.0311 0.0180 'International Tables Vol C Tables 4.2.6.8 and 6.1.1.4'
O O 0.0492 0.0322 'International Tables Vol C Tables 4.2.6.8 and 6.1.1.4'
F F 0.0727 0.0534 'International Tables Vol C Tables 4.2.6.8 and 6.1.1.4'

loop_
_geom_angle_atom_site_label_1
_geom_angle_atom_site_label_2
_geom_angle_atom_site_label_3
_geom_angle
_geom_angle_site_symmetry_1
_geom_angle_site_symmetry_3
_geom_angle_publ_flag
C12 O1 C4 113.37(9) . . ?
O3 C10 N1 120.35(10) . . ?
O3 C10 C9 125.36(10) . . ?
N1 C10 C9 114.29(10) . . ?
N2 N1 C10 127.48(9) . . ?
N2 N1 H1 114.4(10) . . ?
C10 N1 H1 118.1(10) . . ?
C5 C6 C1 120.38(10) . . ?
C5 C6 H6 120.4(8) . . ?
C1 C6 H6 119.2(8) . . ?
C4 C5 C6 119.66(11) . . ?
C4 C5 H5 119.6(9) . . ?
C6 C5 H5 120.7(9) . . ?
C8 C9 C10 119.75(10) . . ?
C8 C9 H9 123.2(8) . . ?
C10 C9 H9 117.0(8) . . ?
C3 O2 C11 117.70(8) . . ?
C6 C1 C2 119.33(10) . . ?
C6 C1 C7 119.83(9) . . ?
C2 C1 C7 120.84(10) . . ?
C3 C2 C1 120.58(10) . . ?
C3 C2 H2 118.7(9) . . ?
C1 C2 H2 120.7(9) . . ?
C7 N2 N1 117.32(9) . . ?
C9 C8 C7 120.13(10) . . ?
C9 C8 H8 118.3(8) . . ?
C7 C8 H8 121.6(8) . . ?
O2 C3 C2 125.49(10) . . ?
O2 C3 C4 115.76(9) . . ?
C2 C3 C4 118.75(10) . . ?
N2 C7 C8 121.02(10) . . ?
N2 C7 C1 116.11(10) . . ?
C8 C7 C1 122.86(9) . . ?
C5 C4 C3 121.31(10) . . ?
C5 C4 O1 119.79(10) . . ?
C3 C4 O1 118.82(10) . . ?
F1 C12 O1 106.78(10) . . ?
F1 C12 F2 105.80(9) . . ?
O1 C12 F2 109.74(10) . . ?
F1 C12 H12 109.8(8) . . ?
O1 C12 H12 115.2(8) . . ?
F2 C12 H12 109.1(8) . . ?
O2 C11 H11A 111.3(9) . . ?
O2 C11 H11B 109.7(8) . . ?
H11A C11 H11B 114.0(12) . . ?
O2 C11 H11C 106.3(9) . . ?
H11A C11 H11C 108.1(12) . . ?
H11B C11 H11C 107.0(12) . . ?

loop_
_geom_bond_atom_site_label_1
_geom_bond_atom_site_label_2
_geom_bond_distance
_geom_bond_site_symmetry_2
_geom_bond_publ_flag
F1 C12 1.3473(13) . ?
O3 C10 1.2510(13) . ?
O1 C12 1.3605(15) . ?
O1 C4 1.4032(13) . ?
F2 C12 1.3607(14) . ?
C10 N1 1.3647(14) . ?
C10 C9 1.4363(15) . ?
N1 N2 1.3470(13) . ?
N1 H1 0.898(17) . ?
C6 C5 1.3866(16) . ?
C6 C1 1.3975(16) . ?
C6 H6 0.987(14) . ?
C5 C4 1.3775(16) . ?
C5 H5 0.984(15) . ?
C9 C8 1.3495(16) . ?
C9 H9 0.947(14) . ?
O2 C3 1.3610(13) . ?
O2 C11 1.4395(14) . ?
C1 C2 1.3994(15) . ?
C1 C7 1.4864(15) . ?
C2 C3 1.3898(15) . ?
C2 H2 0.931(15) . ?
N2 C7 1.3121(14) . ?
C8 C7 1.4315(15) . ?
C8 H8 0.973(14) . ?
C3 C4 1.3997(16) . ?
C12 H12 0.976(14) . ?
C11 H11A 0.976(15) . ?
C11 H11B 0.994(14) . ?
C11 H11C 0.969(15) . ?

loop_
_geom_torsion_atom_site_label_1
_geom_torsion_atom_site_label_2
_geom_torsion_atom_site_label_3
_geom_torsion_atom_site_label_4
_geom_torsion
_geom_torsion_site_symmetry_1
_geom_torsion_site_symmetry_2
_geom_torsion_site_symmetry_3
_geom_torsion_site_symmetry_4
_geom_torsion_publ_flag
C6 C1 C7 N2 4.91(16) . . . . ?

loop_
_cod_related_entry_id
_cod_related_entry_database
_cod_related_entry_code
1 ChemSpider 5521
